data_2231991
loop_
_publ_author_name
'Padayachy, Kamentheren'
'Mgcima, Zolani'
'Fernandes, Manuel A.'
'Marques, Helder M.'
'de Sousa, Alvaro S.'

_publ_section_title
;
 Hydrogen-bond interactions in morpholinium bromide
;
_journal_coeditor_code LR2027
_journal_issue 10
_journal_name_full 'Acta Crystallographica Section E'
_journal_page_first o2594
_journal_paper_doi 10.1107/S1600536811035598
_journal_volume 67
_journal_year 2011
_chemical_formula_iupac 'C4 H10 N O +, Br -'
_chemical_formula_moiety 'C4 H10 N O +, Br -'
_chemical_formula_sum 'C4 H10 Br N O'
_chemical_formula_weight 168.04
_chemical_name_common 'Morpholine Hydrobromide'
_chemical_name_systematic
;
morpholinium bromide
;
_space_group_IT_number 14
_symmetry_cell_setting monoclinic
_symmetry_space_group_name_Hall '-P 2ybc'
_symmetry_space_group_name_H-M 'P 1 21/c 1'
_atom_sites_solution_hydrogens geom
_atom_sites_solution_primary direct
_atom_sites_solution_secondary difmap
_cell_angle_alpha 90.00
_cell_angle_beta 100.312(2)
_cell_angle_gamma 90.00
_cell_formula_units_Z 4
_cell_length_a 6.1247(2)
_cell_length_b 10.3063(3)
_cell_length_c 10.1141(3)
_cell_measurement_reflns_used 5677
_cell_measurement_temperature 173(2)
_cell_measurement_theta_max 28.25
_cell_measurement_theta_min 2.85
_cell_volume 628.12(3)
_computing_cell_refinement 'APEX2 (Bruker, 2005)'
_computing_data_collection 'APEX2 (Bruker, 2005)'
_computing_data_reduction 'SAINT-Plus (Bruker, 2005)'
_computing_molecular_graphics 'SHELXTL (Sheldrick, 2008) and PLATON, (Spek, 2009)'
_computing_publication_material 'SHELXTL (Sheldrick, 2008)'
_computing_structure_refinement 'SHELXL97 (Sheldrick, 2008) and WinGX (Farrugia, 1997)'
_computing_structure_solution 'SHELXS97 (Sheldrick, 2008)'
_diffrn_ambient_temperature 173(2)
_diffrn_measured_fraction_theta_full 1.000
_diffrn_measured_fraction_theta_max 1.000
_diffrn_measurement_device_type 'Bruker APEXII CCD area-detector'
_diffrn_measurement_method '\f and \w'
_diffrn_radiation_monochromator graphite
_diffrn_radiation_source 'fine-focus sealed tube'
_diffrn_radiation_type MoK\a
_diffrn_radiation_wavelength 0.71073
_diffrn_reflns_av_R_equivalents 0.2101
_diffrn_reflns_av_sigmaI/netI 0.0809
_diffrn_reflns_limit_h_max 8
_diffrn_reflns_limit_h_min -8
_diffrn_reflns_limit_k_max 13
_diffrn_reflns_limit_k_min -13
_diffrn_reflns_limit_l_max 13
_diffrn_reflns_limit_l_min -13
_diffrn_reflns_number 11662
_diffrn_reflns_theta_full 28.00
_diffrn_reflns_theta_max 28.00
_diffrn_reflns_theta_min 2.85
_exptl_absorpt_coefficient_mu 6.435
_exptl_absorpt_correction_T_max 0.5951
_exptl_absorpt_correction_T_min 0.1828
_exptl_absorpt_correction_type integration
_exptl_absorpt_process_details
;
(face indexed absorption corrections carried out with XPREP; Sheldrick,
2008)
;
_exptl_crystal_colour colourless
_exptl_crystal_density_diffrn 1.777
_exptl_crystal_density_method 'not measured'
_exptl_crystal_description needle
_exptl_crystal_F_000 336
_exptl_crystal_size_max 0.40
_exptl_crystal_size_mid 0.20
_exptl_crystal_size_min 0.09
_refine_diff_density_max 1.069
_refine_diff_density_min -1.379
_refine_ls_extinction_method none
_refine_ls_goodness_of_fit_ref 1.034
_refine_ls_hydrogen_treatment constr
_refine_ls_matrix_type full
_refine_ls_number_parameters 64
_refine_ls_number_reflns 1516
_refine_ls_number_restraints 0
_refine_ls_restrained_S_all 1.034
_refine_ls_R_factor_all 0.0430
_refine_ls_R_factor_gt 0.0388
_refine_ls_shift/su_max 0.002
_refine_ls_shift/su_mean 0.000
_refine_ls_structure_factor_coef Fsqd
_refine_ls_weighting_details 'calc w=1/[\s^2^(Fo^2^)+(0.0518P)^2^+0.0000P] where P=(Fo^2^+2Fc^2^)/3'
_refine_ls_weighting_scheme calc
_refine_ls_wR_factor_gt 0.0977
_refine_ls_wR_factor_ref 0.0995
_reflns_number_gt 1314
_reflns_number_total 1516
_reflns_threshold_expression I>2\s(I)
_cod_data_source_file lr2027.cif
_cod_data_source_block I
_cod_original_sg_symbol_H-M 'P 21/c'
_cod_database_code 2231991
_cod_database_fobs_code 2231991

loop_
_symmetry_equiv_pos_as_xyz
'x, y, z'
'-x, y+1/2, -z+1/2'
'-x, -y, -z'
'x, 1/2-y, z+1/2'

loop_
_atom_site_type_symbol
_atom_site_label
_atom_site_fract_x
_atom_site_fract_y
_atom_site_fract_z
_atom_site_U_iso_or_equiv
_atom_site_adp_type
_atom_site_calc_flag
_atom_site_refinement_flags
_atom_site_occupancy
_atom_site_symmetry_multiplicity
Br Br1 0.74904(4) 0.11971(3) 0.07284(3) 0.02454(16) Uani d . 1 1
O O1 0.2489(4) 0.10940(17) 0.4694(3) 0.0263(5) Uani d . 1 1
N N1 0.2813(4) 0.0830(2) 0.1937(2) 0.0199(5) Uani d . 1 1
H H1A 0.3739 0.0758 0.1318 0.024 Uiso calc R 1 1
H H1B 0.1372 0.0808 0.1480 0.024 Uiso calc R 1 1
C C1 0.3228(5) 0.2082(3) 0.2657(3) 0.0243(6) Uani d . 1 1
H H1C 0.2788 0.2807 0.2024 0.029 Uiso calc R 1 1
H H1D 0.4831 0.2170 0.3026 0.029 Uiso calc R 1 1
C C4 0.3199(5) -0.0280(3) 0.2893(3) 0.0246(6) Uani d . 1 1
H H4A 0.4801 -0.0347 0.3272 0.029 Uiso calc R 1 1
H H4B 0.2732 -0.1098 0.2410 0.029 Uiso calc R 1 1
C C2 0.1926(5) 0.2149(3) 0.3781(3) 0.0273(6) Uani d . 1 1
H H2A 0.2241 0.2980 0.4268 0.033 Uiso calc R 1 1
H H2B 0.0319 0.2119 0.3404 0.033 Uiso calc R 1 1
C C3 0.1915(5) -0.0094(3) 0.4004(3) 0.0272(6) Uani d . 1 1
H H3A 0.0308 -0.0095 0.3628 0.033 Uiso calc R 1 1
H H3B 0.2221 -0.0824 0.4646 0.033 Uiso calc R 1 1

loop_
_atom_site_aniso_label
_atom_site_aniso_U_11
_atom_site_aniso_U_22
_atom_site_aniso_U_33
_atom_site_aniso_U_12
_atom_site_aniso_U_13
_atom_site_aniso_U_23
Br1 0.0153(2) 0.0332(2) 0.0242(2) -0.00109(9) 0.00118(14) -0.00764(10)
O1 0.0358(13) 0.0301(11) 0.0127(10) 0.0010(8) 0.0031(9) 0.0004(7)
N1 0.0159(11) 0.0289(11) 0.0147(11) 0.0018(8) 0.0021(9) -0.0013(8)
C1 0.0259(14) 0.0220(13) 0.0238(14) -0.0055(10) 0.0014(11) 0.0010(10)
C4 0.0274(14) 0.0238(14) 0.0213(14) 0.0042(10) 0.0014(11) -0.0004(10)
C2 0.0336(16) 0.0246(14) 0.0225(15) 0.0050(11) 0.0018(13) -0.0047(11)
C3 0.0340(15) 0.0245(14) 0.0230(14) -0.0033(11) 0.0053(12) 0.0037(11)

loop_
_atom_type_symbol
_atom_type_description
_atom_type_scat_dispersion_real
_atom_type_scat_dispersion_imag
_atom_type_scat_source
C C 0.0033 0.0016 'International Tables Vol C Tables 4.2.6.8 and 6.1.1.4'
H H 0.0000 0.0000 'International Tables Vol C Tables 4.2.6.8 and 6.1.1.4'
N N 0.0061 0.0033 'International Tables Vol C Tables 4.2.6.8 and 6.1.1.4'
O O 0.0106 0.0060 'International Tables Vol C Tables 4.2.6.8 and 6.1.1.4'
Br Br -0.2901 2.4595 'International Tables Vol C Tables 4.2.6.8 and 6.1.1.4'

loop_
_geom_angle_atom_site_label_1
_geom_angle_atom_site_label_2
_geom_angle_atom_site_label_3
_geom_angle
C3 O1 C2 109.1(2)
C1 N1 C4 110.9(2)
C1 N1 H1A 109.5
C4 N1 H1A 109.5
C1 N1 H1B 109.5
C4 N1 H1B 109.5
H1A N1 H1B 108.1
N1 C1 C2 110.1(2)
N1 C1 H1C 109.6
C2 C1 H1C 109.6
N1 C1 H1D 109.6
C2 C1 H1D 109.6
H1C C1 H1D 108.1
N1 C4 C3 110.2(2)
N1 C4 H4A 109.6
C3 C4 H4A 109.6
N1 C4 H4B 109.6
C3 C4 H4B 109.6
H4A C4 H4B 108.1
O1 C2 C1 110.8(2)
O1 C2 H2A 109.5
C1 C2 H2A 109.5
O1 C2 H2B 109.5
C1 C2 H2B 109.5
H2A C2 H2B 108.1
O1 C3 C4 111.3(2)
O1 C3 H3A 109.4
C4 C3 H3A 109.4
O1 C3 H3B 109.4
C4 C3 H3B 109.4
H3A C3 H3B 108.0

loop_
_geom_bond_atom_site_label_1
_geom_bond_atom_site_label_2
_geom_bond_distance
O1 C3 1.422(3)
O1 C2 1.428(3)
N1 C1 1.481(3)
N1 C4 1.490(3)
N1 H1A 0.9200
N1 H1B 0.9200
C1 C2 1.502(4)
C1 H1C 0.9900
C1 H1D 0.9900
C4 C3 1.495(4)
C4 H4A 0.9900
C4 H4B 0.9900
C2 H2A 0.9900
C2 H2B 0.9900
C3 H3A 0.9900
C3 H3B 0.9900

loop_
_geom_hbond_atom_site_label_D
_geom_hbond_atom_site_label_H
_geom_hbond_atom_site_label_A
_geom_hbond_site_symmetry_A
_geom_hbond_distance_DH
_geom_hbond_distance_HA
_geom_hbond_distance_DA
_geom_hbond_angle_DHA
_geom_hbond_publ_flag
N1 H1A Br1 . 0.92 2.52 3.331(2) 148 y
N1 H1A Br1 3_655 0.92 2.89 3.389(2) 115 y
N1 H1B Br1 1_455 0.92 2.40 3.292(2) 164 y
C4 H4A O1 3_656 0.99 2.52 3.366(4) 143 y
C1 H1C O1 4_554 0.99 2.59 3.498(4) 152 y

loop_
_geom_torsion_atom_site_label_1
_geom_torsion_atom_site_label_2
_geom_torsion_atom_site_label_3
_geom_torsion_atom_site_label_4
_geom_torsion
C4 N1 C1 C2 -52.4(3)
C1 N1 C4 C3 52.1(3)
C3 O1 C2 C1 -62.4(3)
N1 C1 C2 O1 57.9(3)
C2 O1 C3 C4 62.3(3)
N1 C4 C3 O1 -57.4(3)

loop_
_cod_related_entry_id
_cod_related_entry_database
_cod_related_entry_code
1 ChemSpider 10658329
